data_1553814
loop_
_publ_author_name
'Yan, Hao'
'Li, Xincheng'
'Wang, Chunxiang'
'Wan, Boshun'

_publ_section_title
;
 Silver-catalyzed cyclization of nitrones with 2-azetine: a radical
 approach to 2,3-disubstituted quinolines
;
_journal_issue 9
_journal_name_full 'Organic Chemistry Frontiers'
_journal_page_first 1833
_journal_paper_doi 10.1039/C7QO00405B
_journal_volume 4
_journal_year 2017
_chemical_formula_sum 'C22 H26 N2 O4'
_chemical_formula_weight 382.45
_space_group_crystal_system triclinic
_space_group_IT_number 2
_space_group_name_Hall '-P 1'
_space_group_name_H-M_alt 'P -1'
_atom_sites_solution_hydrogens geom
_audit_creation_method SHELXL-2013
_audit_update_record
;
2017-01-10 deposited with the CCDC.
2017-06-12 downloaded from the CCDC.
;
_cell_angle_alpha 87.399(7)
_cell_angle_beta 81.181(6)
_cell_angle_gamma 79.922(6)
_cell_formula_units_Z 2
_cell_length_a 6.1408(17)
_cell_length_b 10.540(3)
_cell_length_c 16.567(5)
_cell_measurement_reflns_used 1115
_cell_measurement_temperature 293(2)
_cell_measurement_theta_max 42.345
_cell_measurement_theta_min 4.608
_cell_volume 1043.1(5)
_computing_cell_refinement 'Bruker SMART'
_computing_data_collection 'Bruker SMART'
_computing_data_reduction 'Bruker SHELXTL'
_computing_molecular_graphics 'Bruker SHELXTL'
_computing_publication_material 'Bruker SHELXTL'
_computing_structure_refinement 'SHELXL-2013 (Sheldrick, 2013)'
_computing_structure_solution 'Bruker SHELXTL'
_diffrn_ambient_temperature 293(2)
_diffrn_measured_fraction_theta_full 0.971
_diffrn_measured_fraction_theta_max 0.996
_diffrn_measurement_device_type 'CCD area detector'
_diffrn_measurement_method 'phi and omega scans'
_diffrn_radiation_type MoK\a
_diffrn_radiation_wavelength 0.71073
_diffrn_reflns_av_R_equivalents 0.0343
_diffrn_reflns_av_unetI/netI 0.0674
_diffrn_reflns_Laue_measured_fraction_full 0.971
_diffrn_reflns_Laue_measured_fraction_max 0.996
_diffrn_reflns_limit_h_max 7
_diffrn_reflns_limit_h_min -7
_diffrn_reflns_limit_k_max 9
_diffrn_reflns_limit_k_min -12
_diffrn_reflns_limit_l_max 19
_diffrn_reflns_limit_l_min -19
_diffrn_reflns_number 5786
_diffrn_reflns_point_group_measured_fraction_full 0.971
_diffrn_reflns_point_group_measured_fraction_max 0.996
_diffrn_reflns_theta_full 25.242
_diffrn_reflns_theta_max 24.994
_diffrn_reflns_theta_min 1.963
_exptl_absorpt_coefficient_mu 0.084
_exptl_absorpt_correction_T_max 0.7456
_exptl_absorpt_correction_T_min 0.5750
_exptl_absorpt_correction_type multi-scan
_exptl_absorpt_process_details sadabs
_exptl_crystal_colour colorless
_exptl_crystal_density_diffrn 1.218
_exptl_crystal_description prismatic
_exptl_crystal_F_000 408
_exptl_crystal_size_max 0.200
_exptl_crystal_size_mid 0.140
_exptl_crystal_size_min 0.080
_refine_diff_density_max 0.199
_refine_diff_density_min -0.223
_refine_diff_density_rms 0.046
_refine_ls_extinction_method none
_refine_ls_goodness_of_fit_ref 1.081
_refine_ls_hydrogen_treatment constr
_refine_ls_matrix_type full
_refine_ls_number_parameters 257
_refine_ls_number_reflns 3671
_refine_ls_number_restraints 12
_refine_ls_restrained_S_all 1.095
_refine_ls_R_factor_all 0.1062
_refine_ls_R_factor_gt 0.0721
_refine_ls_shift/su_max 0.000
_refine_ls_shift/su_mean 0.000
_refine_ls_structure_factor_coef Fsqd
_refine_ls_weighting_details 'w=1/[\s^2^(Fo^2^)+(0.0787P)^2^+0.1519P] where P=(Fo^2^+2Fc^2^)/3'
_refine_ls_weighting_scheme calc
_refine_ls_wR_factor_gt 0.1651
_refine_ls_wR_factor_ref 0.1818
_reflns_Friedel_coverage 0.000
_reflns_number_gt 2479
_reflns_number_total 3671
_reflns_threshold_expression 'I > 2\s(I)'
_cod_data_source_file c7qo00405b2.cif
_cod_data_source_block cd16586
_cod_database_code 1553814
_shelx_space_group_comment
; 
The symmetry employed for this shelxl refinement is uniquely defined 
by the following loop, which should always be used as a source of 
symmetry information in preference to the above space-group names. 
They are only intended as comments. 
;
_shelx_estimated_absorpt_t_min 0.983
_shelx_estimated_absorpt_t_max 0.993
_shelxl_version_number 2013-4

loop_
_space_group_symop_operation_xyz
'x, y, z'
'-x, -y, -z'

loop_
_atom_site_label
_atom_site_type_symbol
_atom_site_fract_x
_atom_site_fract_y
_atom_site_fract_z
_atom_site_U_iso_or_equiv
_atom_site_adp_type
_atom_site_occupancy
_atom_site_site_symmetry_order
_atom_site_calc_flag
_atom_site_refinement_flags_posn
_atom_site_refinement_flags_adp
N1 N 0.7209(4) 0.3352(2) 0.70316(15) 0.0503(6) Uani 1 1 d . .
N2 N 0.6944(4) 0.6204(2) 0.68807(14) 0.0462(6) Uani 1 1 d . .
O1 O 0.8640(3) 0.52615(18) 0.64463(12) 0.0532(6) Uani 1 1 d . .
O2 O 0.2892(4) 0.95389(19) 0.39818(13) 0.0610(6) Uani 1 1 d . .
O3 O 1.0597(4) 0.2199(2) 0.71325(14) 0.0681(7) Uani 1 1 d . .
O4 O 0.7463(3) 0.17918(19) 0.79520(12) 0.0548(6) Uani 1 1 d . .
C1 C 0.4805(5) 0.3725(3) 0.71420(19) 0.0519(8) Uani 1 1 d . .
H1A H 0.4181 0.4147 0.7654 0.062 Uiso 1 1 calc R U
H1B H 0.4014 0.3036 0.7050 0.062 Uiso 1 1 calc R U
C2 C 0.5112(5) 0.4661(3) 0.64060(18) 0.0496(8) Uani 1 1 d . .
H2 H 0.4431 0.4475 0.5936 0.060 Uiso 1 1 calc R U
C3 C 0.7627(5) 0.4185(3) 0.63295(18) 0.0527(8) Uani 1 1 d . .
H3 H 0.8264 0.3722 0.5825 0.063 Uiso 1 1 calc R U
C4 C 0.4829(5) 0.6081(3) 0.65918(17) 0.0435(7) Uani 1 1 d . .
H4 H 0.3590 0.6291 0.7039 0.052 Uiso 1 1 calc R U
C5 C 0.4410(4) 0.6978(2) 0.58771(15) 0.0393(7) Uani 1 1 d . .
C6 C 0.2231(5) 0.7530(3) 0.57861(17) 0.0476(7) Uani 1 1 d . .
H6 H 0.1051 0.7326 0.6163 0.057 Uiso 1 1 calc R U
C7 C 0.1787(5) 0.8367(3) 0.51531(19) 0.0515(8) Uani 1 1 d . .
H7 H 0.0316 0.8728 0.5107 0.062 Uiso 1 1 calc R U
C8 C 0.3502(5) 0.8679(3) 0.45840(16) 0.0439(7) Uani 1 1 d . .
C9 C 0.5676(5) 0.8128(3) 0.46518(17) 0.0465(7) Uani 1 1 d . .
H9 H 0.6845 0.8319 0.4265 0.056 Uiso 1 1 calc R U
C10 C 0.6113(5) 0.7292(3) 0.52944(17) 0.0465(7) Uani 1 1 d . .
H10 H 0.7586 0.6932 0.5338 0.056 Uiso 1 1 calc R U
C11 C 0.4607(6) 1.0014(3) 0.34418(19) 0.0609(9) Uani 1 1 d . .
H11A H 0.5663 1.0260 0.3751 0.091 Uiso 1 1 calc R U
H11B H 0.3962 1.0750 0.3143 0.091 Uiso 1 1 calc R U
H11C H 0.5356 0.9354 0.3067 0.091 Uiso 1 1 calc R U
C12 C 0.7025(6) 0.6168(3) 0.77301(19) 0.0541(8) Uani 1 1 d . .
C13 C 0.5325(8) 0.6875(4) 0.8248(2) 0.0889(13) Uani 1 1 d . .
H13 H 0.4085 0.7334 0.8043 0.107 Uiso 1 1 calc R U
C14 C 0.5456(10) 0.6905(5) 0.9071(3) 0.1319(16) Uani 1 1 d . U
H14 H 0.4268 0.7349 0.9422 0.158 Uiso 1 1 calc R U
C15 C 0.7304(11) 0.6292(5) 0.9371(3) 0.1309(15) Uani 1 1 d . U
H15 H 0.7398 0.6331 0.9925 0.157 Uiso 1 1 calc R U
C16 C 0.8995(10) 0.5629(5) 0.8867(3) 0.1272(16) Uani 1 1 d . U
H16 H 1.0262 0.5217 0.9076 0.153 Uiso 1 1 calc R U
C17 C 0.8901(7) 0.5544(4) 0.8046(2) 0.0820(12) Uani 1 1 d . .
H17 H 1.0085 0.5073 0.7706 0.098 Uiso 1 1 calc R U
C18 C 0.8609(5) 0.2415(3) 0.73532(18) 0.0474(7) Uani 1 1 d . .
C19 C 0.8621(6) 0.0853(4) 0.8482(2) 0.0718(10) Uani 1 1 d . .
C20 C 1.0036(9) 0.1530(6) 0.8932(3) 0.133(2) Uani 1 1 d . .
H20A H 1.1153 0.1853 0.8546 0.199 Uiso 1 1 calc R U
H20B H 1.0752 0.0933 0.9305 0.199 Uiso 1 1 calc R U
H20C H 0.9103 0.2234 0.9231 0.199 Uiso 1 1 calc R U
C21 C 0.9913(7) -0.0290(4) 0.7998(3) 0.1107(16) Uani 1 1 d . .
H21A H 0.8920 -0.0649 0.7713 0.166 Uiso 1 1 calc R U
H21B H 1.0560 -0.0931 0.8363 0.166 Uiso 1 1 calc R U
H21C H 1.1079 -0.0017 0.7611 0.166 Uiso 1 1 calc R U
C22 C 0.6667(7) 0.0449(4) 0.9057(2) 0.0933(13) Uani 1 1 d . .
H22A H 0.5739 0.1199 0.9308 0.140 Uiso 1 1 calc R U
H22B H 0.7226 -0.0128 0.9471 0.140 Uiso 1 1 calc R U
H22C H 0.5803 0.0024 0.8753 0.140 Uiso 1 1 calc R U

loop_
_atom_site_aniso_label
_atom_site_aniso_U_11
_atom_site_aniso_U_22
_atom_site_aniso_U_33
_atom_site_aniso_U_23
_atom_site_aniso_U_13
_atom_site_aniso_U_12
N1 0.0384(15) 0.0434(14) 0.0638(16) 0.0125(12) 0.0015(12) -0.0041(11)
N2 0.0447(15) 0.0420(13) 0.0537(15) -0.0025(11) -0.0114(11) -0.0081(11)
O1 0.0434(12) 0.0461(12) 0.0679(13) 0.0008(10) 0.0020(10) -0.0108(9)
O2 0.0582(15) 0.0589(14) 0.0650(14) 0.0157(11) -0.0130(11) -0.0081(11)
O3 0.0350(14) 0.0734(15) 0.0895(17) 0.0110(12) 0.0047(11) -0.0066(11)
O4 0.0388(12) 0.0651(14) 0.0591(13) 0.0156(10) -0.0067(10) -0.0101(10)
C1 0.0430(19) 0.0435(17) 0.074(2) 0.0072(15) -0.0150(15) -0.0157(14)
C2 0.055(2) 0.0432(17) 0.0574(18) 0.0029(14) -0.0182(15) -0.0182(14)
C3 0.066(2) 0.0353(16) 0.0555(18) -0.0044(13) 0.0004(15) -0.0121(15)
C4 0.0399(17) 0.0439(16) 0.0481(16) -0.0014(13) -0.0046(13) -0.0129(13)
C5 0.0389(17) 0.0356(15) 0.0452(16) -0.0036(12) -0.0062(13) -0.0103(12)
C6 0.0382(18) 0.0469(17) 0.0574(18) 0.0031(14) -0.0023(14) -0.0114(13)
C7 0.0370(17) 0.0442(17) 0.074(2) 0.0035(15) -0.0118(15) -0.0076(13)
C8 0.0443(18) 0.0408(16) 0.0481(16) 0.0003(13) -0.0099(14) -0.0086(13)
C9 0.0438(18) 0.0508(17) 0.0452(16) 0.0011(14) -0.0040(13) -0.0115(14)
C10 0.0344(16) 0.0515(18) 0.0539(18) -0.0018(14) -0.0067(14) -0.0082(13)
C11 0.077(2) 0.0483(18) 0.0576(19) 0.0073(15) -0.0098(17) -0.0139(16)
C12 0.066(2) 0.0426(17) 0.0594(19) -0.0027(14) -0.0237(17) -0.0109(15)
C13 0.117(4) 0.083(3) 0.062(2) -0.026(2) -0.029(2) 0.016(2)
C14 0.181(4) 0.137(3) 0.077(2) -0.036(2) -0.049(3) 0.010(3)
C15 0.181(4) 0.138(3) 0.079(2) -0.024(2) -0.064(2) 0.003(3)
C16 0.167(4) 0.135(3) 0.088(3) -0.013(2) -0.076(3) 0.003(3)
C17 0.079(3) 0.085(3) 0.090(3) 0.002(2) -0.040(2) -0.012(2)
C18 0.0401(19) 0.0451(17) 0.0572(18) -0.0028(14) -0.0021(15) -0.0118(14)
C19 0.052(2) 0.092(3) 0.069(2) 0.031(2) -0.0164(18) -0.0104(19)
C20 0.116(4) 0.196(6) 0.107(4) 0.041(4) -0.067(3) -0.055(4)
C21 0.075(3) 0.086(3) 0.148(4) 0.044(3) 0.009(3) 0.017(2)
C22 0.078(3) 0.115(3) 0.079(3) 0.038(2) 0.001(2) -0.017(2)

loop_
_atom_type_symbol
_atom_type_description
_atom_type_scat_dispersion_real
_atom_type_scat_dispersion_imag
_atom_type_scat_source
C C 0.0033 0.0016 'International Tables Vol C Tables 4.2.6.8 and 6.1.1.4'
H H 0.0000 0.0000 'International Tables Vol C Tables 4.2.6.8 and 6.1.1.4'
N N 0.0061 0.0033 'International Tables Vol C Tables 4.2.6.8 and 6.1.1.4'
O O 0.0106 0.0060 'International Tables Vol C Tables 4.2.6.8 and 6.1.1.4'

loop_
_geom_angle_atom_site_label_1
_geom_angle_atom_site_label_2
_geom_angle_atom_site_label_3
_geom_angle
C18 N1 C3 129.8(2)
C18 N1 C1 133.8(2)
C3 N1 C1 95.5(2)
C12 N2 O1 112.6(2)
C12 N2 C4 119.1(2)
O1 N2 C4 105.96(19)
C3 O1 N2 107.2(2)
C8 O2 C11 118.2(2)
C18 O4 C19 120.9(2)
N1 C1 C2 87.7(2)
N1 C1 H1A 114.0
C2 C1 H1A 114.0
N1 C1 H1B 114.0
C2 C1 H1B 114.0
H1A C1 H1B 111.2
C4 C2 C3 104.4(2)
C4 C2 C1 116.9(2)
C3 C2 C1 88.3(2)
C4 C2 H2 114.6
C3 C2 H2 114.6
C1 C2 H2 114.6
O1 C3 N1 116.7(2)
O1 C3 C2 107.3(2)
N1 C3 C2 88.4(2)
O1 C3 H3 113.9
N1 C3 H3 113.9
C2 C3 H3 113.9
N2 C4 C5 111.4(2)
N2 C4 C2 103.8(2)
C5 C4 C2 114.6(2)
N2 C4 H4 109.0
C5 C4 H4 109.0
C2 C4 H4 109.0
C10 C5 C6 117.4(3)
C10 C5 C4 122.9(2)
C6 C5 C4 119.7(2)
C7 C6 C5 121.3(3)
C7 C6 H6 119.3
C5 C6 H6 119.3
C6 C7 C8 120.5(3)
C6 C7 H7 119.8
C8 C7 H7 119.8
O2 C8 C7 116.1(3)
O2 C8 C9 124.5(3)
C7 C8 C9 119.4(3)
C8 C9 C10 119.9(3)
C8 C9 H9 120.1
C10 C9 H9 120.1
C9 C10 C5 121.6(3)
C9 C10 H10 119.2
C5 C10 H10 119.2
O2 C11 H11A 109.5
O2 C11 H11B 109.5
H11A C11 H11B 109.5
O2 C11 H11C 109.5
H11A C11 H11C 109.5
H11B C11 H11C 109.5
C13 C12 C17 118.6(3)
C13 C12 N2 119.8(3)
C17 C12 N2 121.2(3)
C12 C13 C14 120.2(4)
C12 C13 H13 119.9
C14 C13 H13 119.9
C15 C14 C13 120.5(5)
C15 C14 H14 119.7
C13 C14 H14 119.7
C16 C15 C14 119.6(4)
C16 C15 H15 120.2
C14 C15 H15 120.2
C15 C16 C17 121.6(5)
C15 C16 H16 119.2
C17 C16 H16 119.2
C16 C17 C12 119.4(4)
C16 C17 H17 120.3
C12 C17 H17 120.3
O3 C18 N1 123.8(3)
O3 C18 O4 126.5(3)
N1 C18 O4 109.8(3)
O4 C19 C21 110.6(3)
O4 C19 C20 108.5(3)
C21 C19 C20 114.2(4)
O4 C19 C22 101.5(3)
C21 C19 C22 109.9(3)
C20 C19 C22 111.5(3)
C19 C20 H20A 109.5
C19 C20 H20B 109.5
H20A C20 H20B 109.5
C19 C20 H20C 109.5
H20A C20 H20C 109.5
H20B C20 H20C 109.5
C19 C21 H21A 109.5
C19 C21 H21B 109.5
H21A C21 H21B 109.5
C19 C21 H21C 109.5
H21A C21 H21C 109.5
H21B C21 H21C 109.5
C19 C22 H22A 109.5
C19 C22 H22B 109.5
H22A C22 H22B 109.5
C19 C22 H22C 109.5
H22A C22 H22C 109.5
H22B C22 H22C 109.5

loop_
_geom_bond_atom_site_label_1
_geom_bond_atom_site_label_2
_geom_bond_distance
N1 C18 1.340(4)
N1 C3 1.444(4)
N1 C1 1.445(4)
N2 C12 1.414(4)
N2 O1 1.436(3)
N2 C4 1.479(3)
O1 C3 1.419(3)
O2 C8 1.368(3)
O2 C11 1.420(4)
O3 C18 1.204(3)
O4 C18 1.341(3)
O4 C19 1.456(4)
C1 C2 1.543(4)
C1 H1A 0.9700
C1 H1B 0.9700
C2 C4 1.517(4)
C2 C3 1.525(4)
C2 H2 0.9800
C3 H3 0.9800
C4 C5 1.506(4)
C4 H4 0.9800
C5 C10 1.385(4)
C5 C6 1.390(4)
C6 C7 1.368(4)
C6 H6 0.9300
C7 C8 1.377(4)
C7 H7 0.9300
C8 C9 1.379(4)
C9 C10 1.378(4)
C9 H9 0.9300
C10 H10 0.9300
C11 H11A 0.9600
C11 H11B 0.9600
C11 H11C 0.9600
C12 C13 1.376(5)
C12 C17 1.386(5)
C13 C14 1.379(5)
C13 H13 0.9300
C14 C15 1.357(7)
C14 H14 0.9300
C15 C16 1.341(7)
C15 H15 0.9300
C16 C17 1.378(5)
C16 H16 0.9300
C17 H17 0.9300
C19 C21 1.511(5)
C19 C20 1.512(6)
C19 C22 1.523(5)
C20 H20A 0.9600
C20 H20B 0.9600
C20 H20C 0.9600
C21 H21A 0.9600
C21 H21B 0.9600
C21 H21C 0.9600
C22 H22A 0.9600
C22 H22B 0.9600
C22 H22C 0.9600

loop_
_geom_hbond_atom_site_label_D
_geom_hbond_atom_site_label_H
_geom_hbond_atom_site_label_A
_geom_hbond_distance_DH
_geom_hbond_distance_HA
_geom_hbond_distance_DA
_geom_hbond_angle_DHA
_geom_hbond_site_symmetry_A
C21 H21C O3 0.96 2.42 2.996(5) 118.6 .
C20 H20A O3 0.96 2.42 3.014(5) 119.7 .
C9 H9 O3 0.93 2.61 3.440(4) 148.6 2_766
C1 H1B O3 0.97 2.40 3.276(4) 150.3 1_455
C21 H21C O3 0.96 2.42 2.996(5) 118.6 .
C20 H20A O3 0.96 2.42 3.014(5) 119.7 .
C9 H9 O3 0.93 2.61 3.440(4) 148.6 2_766
C1 H1B O3 0.97 2.40 3.276(4) 150.3 1_455
C1 H1B O3 0.97 2.40 3.276(4) 150.3 1_455
C9 H9 O3 0.93 2.61 3.440(4) 148.6 2_766
C20 H20A O3 0.96 2.42 3.014(5) 119.7 .
C21 H21C O3 0.96 2.42 2.996(5) 118.6 .
C1 H1B O3 0.97 2.40 3.276(4) 150.3 1_455
C9 H9 O3 0.93 2.61 3.440(4) 148.6 2_766
C20 H20A O3 0.96 2.42 3.014(5) 119.7 .
C21 H21C O3 0.96 2.42 2.996(5) 118.6 .

loop_
_geom_torsion_atom_site_label_1
_geom_torsion_atom_site_label_2
_geom_torsion_atom_site_label_3
_geom_torsion_atom_site_label_4
_geom_torsion
C12 N2 O1 C3 97.9(3)
C4 N2 O1 C3 -33.9(3)
C18 N1 C1 C2 -170.6(3)
C3 N1 C1 C2 -1.1(2)
N1 C1 C2 C4 -104.4(3)
N1 C1 C2 C3 1.0(2)
N2 O1 C3 N1 -75.8(3)
N2 O1 C3 C2 21.3(3)
C18 N1 C3 O1 -80.2(4)
C1 N1 C3 O1 109.7(3)
C18 N1 C3 C2 171.2(3)
C1 N1 C3 C2 1.1(2)
C4 C2 C3 O1 -1.1(3)
C1 C2 C3 O1 -118.6(2)
C4 C2 C3 N1 116.4(2)
C1 C2 C3 N1 -1.0(2)
C12 N2 C4 C5 140.1(2)
O1 N2 C4 C5 -91.8(2)
C12 N2 C4 C2 -96.1(3)
O1 N2 C4 C2 32.0(3)
C3 C2 C4 N2 -18.5(3)
C1 C2 C4 N2 77.0(3)
C3 C2 C4 C5 103.1(3)
C1 C2 C4 C5 -161.3(2)
N2 C4 C5 C10 33.9(3)
C2 C4 C5 C10 -83.6(3)
N2 C4 C5 C6 -145.9(2)
C2 C4 C5 C6 96.6(3)
C10 C5 C6 C7 -1.0(4)
C4 C5 C6 C7 178.8(2)
C5 C6 C7 C8 0.4(4)
C11 O2 C8 C7 172.2(2)
C11 O2 C8 C9 -7.5(4)
C6 C7 C8 O2 -179.0(2)
C6 C7 C8 C9 0.7(4)
O2 C8 C9 C10 178.5(2)
C7 C8 C9 C10 -1.2(4)
C8 C9 C10 C5 0.6(4)
C6 C5 C10 C9 0.5(4)
C4 C5 C10 C9 -179.3(2)
O1 N2 C12 C13 -170.6(3)
C4 N2 C12 C13 -45.6(4)
O1 N2 C12 C17 16.6(4)
C4 N2 C12 C17 141.5(3)
C17 C12 C13 C14 -3.1(6)
N2 C12 C13 C14 -176.2(4)
C12 C13 C14 C15 3.3(8)
C13 C14 C15 C16 -1.4(10)
C14 C15 C16 C17 -0.5(10)
C15 C16 C17 C12 0.6(8)
C13 C12 C17 C16 1.2(6)
N2 C12 C17 C16 174.2(4)
C3 N1 C18 O3 7.7(5)
C1 N1 C18 O3 174.1(3)
C3 N1 C18 O4 -173.3(3)
C1 N1 C18 O4 -6.9(4)
C19 O4 C18 O3 8.0(4)
C19 O4 C18 N1 -171.0(3)
C18 O4 C19 C21 -64.8(4)
C18 O4 C19 C20 61.1(4)
C18 O4 C19 C22 178.7(3)
